data_4309557
loop_
_publ_author_name
'Chien-Ming Lee'
'Chien-Hong Chen'
'Hao-Wen Chen'
'Jo-Lu Hsu'
'Gene-Hsiang Lee'
'Wen-Feng Liaw'

_publ_section_title
;
Nitrosylated Iron-Thiolate-Sulfinate Complexes with
{Fe(NO)}6/7 Electronic Cores: Relevance to the Transformation between the
Active and Inactive NO-Bound Forms of Iron-Containing Nitrile Hydratases
;
_journal_name_full 'Inorganic Chemistry'
_journal_page_first 6670
_journal_page_last 6679
_journal_paper_doi 10.1021/ic050108l
_journal_volume 44
_journal_year 2005
_chemical_formula_sum 'C50 H42 Fe N2 O3 P2 S4'
_chemical_formula_weight 964.89
_chemical_name_systematic
; 
 ? 
;
_space_group_IT_number 14
_symmetry_cell_setting monoclinic
_symmetry_space_group_name_Hall '-P 2yn'
_symmetry_space_group_name_H-M 'P 1 21/n 1'
_atom_sites_solution_hydrogens geom
_atom_sites_solution_primary direct
_atom_sites_solution_secondary difmap
_audit_creation_method SHELXL-97
_cell_angle_alpha 90.00
_cell_angle_beta 102.6787(10)
_cell_angle_gamma 90.00
_cell_formula_units_Z 4
_cell_length_a 14.7350(3)
_cell_length_b 11.9001(2)
_cell_length_c 26.7468(5)
_cell_measurement_reflns_used all
_cell_measurement_temperature 150(1)
_cell_measurement_theta_max 27.50
_cell_measurement_theta_min 1.00
_cell_volume 4575.64(15)
_computing_cell_refinement DENZO-SMN
_computing_data_collection 'NONIUS COLLECT'
_computing_data_reduction DENZO-SMN
_computing_molecular_graphics SHELXTL
_computing_publication_material SHELXTL
_computing_structure_refinement 'SHELXL-97 (Sheldrick, 1997)'
_computing_structure_solution 'SHELXS-97 (Sheldrick, 1990)'
_diffrn_ambient_temperature 150(1)
_diffrn_measured_fraction_theta_full 0.999
_diffrn_measured_fraction_theta_max 0.999
_diffrn_measurement_device_type 'NONIUS KappaCCD'
_diffrn_measurement_method '\w scans'
_diffrn_radiation_monochromator graphite
_diffrn_radiation_source 'fine-focus sealed tube'
_diffrn_radiation_type MoK\a
_diffrn_radiation_wavelength 0.71073
_diffrn_reflns_av_R_equivalents 0.0716
_diffrn_reflns_av_sigmaI/netI 0.0896
_diffrn_reflns_limit_h_max 19
_diffrn_reflns_limit_h_min -19
_diffrn_reflns_limit_k_max 15
_diffrn_reflns_limit_k_min -15
_diffrn_reflns_limit_l_max 34
_diffrn_reflns_limit_l_min -34
_diffrn_reflns_number 43009
_diffrn_reflns_theta_full 27.50
_diffrn_reflns_theta_max 27.50
_diffrn_reflns_theta_min 1.46
_exptl_absorpt_coefficient_mu 0.627
_exptl_absorpt_correction_T_max 0.979
_exptl_absorpt_correction_T_min 0.848
_exptl_absorpt_correction_type multi-scan
_exptl_crystal_colour black
_exptl_crystal_density_diffrn 1.401
_exptl_crystal_density_method 'not measured'
_exptl_crystal_description plate
_exptl_crystal_F_000 2000
_exptl_crystal_size_max 0.20
_exptl_crystal_size_mid 0.15
_exptl_crystal_size_min 0.02
_refine_diff_density_max 1.324
_refine_diff_density_min -0.665
_refine_diff_density_rms 0.102
_refine_ls_extinction_coef 0.0018(4)
_refine_ls_extinction_expression Fc^*^=kFc[1+0.001xFc^2^\l^3^/sin(2\q)]^-1/4^
_refine_ls_extinction_method SHELXL
_refine_ls_goodness_of_fit_ref 1.070
_refine_ls_hydrogen_treatment mixed
_refine_ls_matrix_type full
_refine_ls_number_parameters 560
_refine_ls_number_reflns 10496
_refine_ls_number_restraints 0
_refine_ls_restrained_S_all 1.070
_refine_ls_R_factor_all 0.1440
_refine_ls_R_factor_gt 0.0810
_refine_ls_shift/su_max 0.002
_refine_ls_shift/su_mean 0.000
_refine_ls_structure_factor_coef Fsqd
_refine_ls_weighting_details 'calc w=1/[\s^2^(Fo^2^)+(0.0946P)^2^+10.9594P] where P=(Fo^2^+2Fc^2^)/3'
_refine_ls_weighting_scheme calc
_refine_ls_wR_factor_gt 0.2041
_refine_ls_wR_factor_ref 0.2330
_reflns_number_gt 6254
_reflns_number_total 10496
_reflns_threshold_expression >2sigma(I)
_cod_data_source_file ic050108lsi20050124_032138.cif
_cod_data_source_block ic10506
_cod_depositor_comments
;
The following automatic conversions were performed:
'_symmetry_cell_setting' value 'Monoclinic' changed to 'monoclinic'
according to '/home/saulius/struct/CIF-dictionaries/cif_core.dic'
dictionary named 'cif_core.dic' version 2.4.1 from 2010-06-29.

Automatic conversion script
Id: cif_fix_enum 1527 2010-12-29 10:47:43Z saulius 
;
_cod_database_code 4309557

loop_
_symmetry_equiv_pos_as_xyz
'x, y, z'
'-x+1/2, y+1/2, -z+1/2'
'-x, -y, -z'
'x-1/2, -y-1/2, z-1/2'

loop_
_atom_site_label
_atom_site_type_symbol
_atom_site_fract_x
_atom_site_fract_y
_atom_site_fract_z
_atom_site_U_iso_or_equiv
_atom_site_adp_type
_atom_site_occupancy
_atom_site_symmetry_multiplicity
_atom_site_calc_flag
_atom_site_refinement_flags
_atom_site_disorder_assembly
_atom_site_disorder_group
Fe Fe 0.50599(6) 0.38958(7) 0.22476(3) 0.0434(3) Uani 1 1 d . . .
S1 S 0.46412(11) 0.22371(13) 0.24841(6) 0.0516(4) Uani 1 1 d . . .
S2 S 0.64960(11) 0.35009(13) 0.26179(6) 0.0505(4) Uani 1 1 d . . .
S3 S 0.54662(13) 0.57243(14) 0.24312(8) 0.0644(5) Uani 1 1 d . . .
S4 S 0.36179(12) 0.44454(15) 0.22669(6) 0.0545(4) Uani 1 1 d . . .
O1 O 0.5083(4) 0.3800(4) 0.12130(16) 0.0686(13) Uani 1 1 d . . .
O2 O 0.3513(4) 0.4505(5) 0.2783(2) 0.0829(15) Uani 1 1 d . . .
O3 O 0.2943(4) 0.3942(5) 0.1891(2) 0.0919(18) Uani 1 1 d . . .
N1 N 0.5019(4) 0.3886(4) 0.16365(19) 0.0487(12) Uani 1 1 d . . .
C1 C 0.5670(4) 0.1531(5) 0.2731(2) 0.0447(14) Uani 1 1 d . . .
C2 C 0.5674(5) 0.0372(5) 0.2863(2) 0.0542(16) Uani 1 1 d . . .
H2A H 0.5107 -0.0035 0.2817 0.065 Uiso 1 1 calc R . .
C3 C 0.6524(5) -0.0163(5) 0.3064(2) 0.0538(16) Uani 1 1 d . . .
C4 C 0.7353(5) 0.0443(6) 0.3132(2) 0.0599(17) Uani 1 1 d . . .
H4A H 0.7926 0.0078 0.3272 0.072 Uiso 1 1 calc R . .
C5 C 0.7355(5) 0.1544(5) 0.3002(2) 0.0538(16) Uani 1 1 d . . .
H5A H 0.7928 0.1939 0.3050 0.065 Uiso 1 1 calc R . .
C6 C 0.6511(4) 0.2109(5) 0.2795(2) 0.0465(14) Uani 1 1 d . . .
C7 C 0.6551(5) -0.1414(6) 0.3167(3) 0.0674(19) Uani 1 1 d . . .
H7A H 0.7195 -0.1649 0.3305 0.101 Uiso 1 1 calc R . .
H7B H 0.6303 -0.1818 0.2846 0.101 Uiso 1 1 calc R . .
H7C H 0.6172 -0.1586 0.3416 0.101 Uiso 1 1 calc R . .
C8 C 0.4413(6) 0.6442(6) 0.2189(2) 0.0610(19) Uani 1 1 d . . .
C9 C 0.4396(6) 0.7617(6) 0.2095(2) 0.0643(19) Uani 1 1 d . . .
H9A H 0.4962 0.8025 0.2136 0.077 Uiso 1 1 calc R . .
C10 C 0.3540(6) 0.8170(5) 0.1940(2) 0.0606(19) Uani 1 1 d . . .
C11 C 0.2722(6) 0.7580(6) 0.1872(3) 0.074(2) Uani 1 1 d . . .
H11A H 0.2147 0.7967 0.1771 0.089 Uiso 1 1 calc R . .
C12 C 0.2723(6) 0.6434(6) 0.1948(3) 0.073(2) Uani 1 1 d . . .
H12A H 0.2156 0.6027 0.1895 0.087 Uiso 1 1 calc R . .
C13 C 0.3578(5) 0.5882(6) 0.2103(2) 0.063(2) Uani 1 1 d . . .
C14 C 0.3494(7) 0.9416(6) 0.1858(3) 0.084(3) Uani 1 1 d . . .
H14A H 0.2842 0.9650 0.1752 0.126 Uiso 1 1 calc R . .
H14B H 0.3825 0.9616 0.1591 0.126 Uiso 1 1 calc R . .
H14C H 0.3784 0.9798 0.2178 0.126 Uiso 1 1 calc R . .
P1 P 0.72280(8) 0.09440(10) 0.01030(5) 0.0298(3) Uani 1 1 d . . .
P2 P 0.88890(8) 0.24438(11) 0.01369(5) 0.0306(3) Uani 1 1 d . . .
N2 N 0.8254(3) 0.1393(3) 0.01677(17) 0.0368(10) Uani 1 1 d . . .
C15 C 0.7037(3) -0.0189(4) -0.03519(19) 0.0328(11) Uani 1 1 d . . .
C16 C 0.7787(4) -0.0837(4) -0.0422(2) 0.0392(12) Uani 1 1 d . . .
H16A H 0.8394 -0.0692 -0.0224 0.047 Uiso 1 1 calc R . .
C17 C 0.7644(4) -0.1693(5) -0.0780(2) 0.0458(14) Uani 1 1 d . . .
H17A H 0.8156 -0.2134 -0.0828 0.055 Uiso 1 1 calc R . .
C18 C 0.6776(4) -0.1908(5) -0.1065(2) 0.0469(14) Uani 1 1 d . . .
H18A H 0.6690 -0.2478 -0.1320 0.056 Uiso 1 1 calc R . .
C19 C 0.6024(4) -0.1307(5) -0.0987(2) 0.0449(14) Uani 1 1 d . . .
H19A H 0.5417 -0.1485 -0.1176 0.054 Uiso 1 1 calc R . .
C20 C 0.6150(4) -0.0440(4) -0.0631(2) 0.0386(12) Uani 1 1 d . . .
H20A H 0.5631 -0.0019 -0.0579 0.046 Uiso 1 1 calc R . .
C21 C 0.7028(3) 0.0429(4) 0.07007(19) 0.0344(11) Uani 1 1 d . . .
C22 C 0.6414(4) -0.0459(5) 0.0720(2) 0.0427(13) Uani 1 1 d . . .
H22A H 0.6153 -0.0867 0.0417 0.051 Uiso 1 1 calc R . .
C23 C 0.6187(4) -0.0743(6) 0.1176(2) 0.0521(15) Uani 1 1 d . . .
H23A H 0.5771 -0.1347 0.1189 0.063 Uiso 1 1 calc R . .
C24 C 0.6561(4) -0.0155(6) 0.1613(2) 0.0545(16) Uani 1 1 d . . .
H24A H 0.6390 -0.0343 0.1925 0.065 Uiso 1 1 calc R . .
C25 C 0.7175(4) 0.0698(6) 0.1606(2) 0.0553(16) Uani 1 1 d . . .
H25A H 0.7444 0.1087 0.1912 0.066 Uiso 1 1 calc R . .
C26 C 0.7404(4) 0.0995(5) 0.1146(2) 0.0458(14) Uani 1 1 d . . .
H26A H 0.7825 0.1595 0.1139 0.055 Uiso 1 1 calc R . .
C27 C 0.6344(3) 0.1980(4) -0.01285(19) 0.0309(11) Uani 1 1 d . . .
C28 C 0.5756(3) 0.2384(4) 0.0175(2) 0.0365(12) Uani 1 1 d . . .
H28A H 0.5794 0.2087 0.0509 0.044 Uiso 1 1 calc R . .
C29 C 0.5114(4) 0.3223(5) -0.0012(2) 0.0458(14) Uani 1 1 d . . .
H29A H 0.4709 0.3494 0.0193 0.055 Uiso 1 1 calc R . .
C30 C 0.5063(4) 0.3665(5) -0.0498(2) 0.0428(13) Uani 1 1 d . . .
H30A H 0.4634 0.4248 -0.0623 0.051 Uiso 1 1 calc R . .
C31 C 0.5637(4) 0.3256(4) -0.0797(2) 0.0406(13) Uani 1 1 d . . .
H31A H 0.5596 0.3554 -0.1130 0.049 Uiso 1 1 calc R . .
C32 C 0.6270(4) 0.2416(4) -0.06175(19) 0.0356(11) Uani 1 1 d . . .
H32A H 0.6658 0.2135 -0.0830 0.043 Uiso 1 1 calc R . .
C33 C 0.8265(3) 0.3748(4) -0.0022(2) 0.0349(12) Uani 1 1 d . . .
C34 C 0.7840(4) 0.4234(5) 0.0337(2) 0.0488(14) Uani 1 1 d . . .
H34A H 0.7920 0.3916 0.0669 0.059 Uiso 1 1 calc R . .
C35 C 0.7301(5) 0.5181(5) 0.0211(3) 0.0604(18) Uani 1 1 d . . .
H35A H 0.7003 0.5513 0.0455 0.073 Uiso 1 1 calc R . .
C36 C 0.7195(4) 0.5648(5) -0.0269(3) 0.0569(17) Uani 1 1 d . . .
H36A H 0.6831 0.6309 -0.0351 0.068 Uiso 1 1 calc R . .
C37 C 0.7602(4) 0.5179(5) -0.0630(3) 0.0520(16) Uani 1 1 d . . .
H37A H 0.7520 0.5507 -0.0961 0.062 Uiso 1 1 calc R . .
C38 C 0.8138(4) 0.4220(4) -0.0510(2) 0.0404(13) Uani 1 1 d . . .
H38A H 0.8419 0.3883 -0.0760 0.049 Uiso 1 1 calc R . .
C39 C 0.9572(3) 0.2211(4) -0.03355(19) 0.0349(12) Uani 1 1 d . . .
C40 C 1.0410(4) 0.2769(6) -0.0312(2) 0.0534(16) Uani 1 1 d . . .
H40A H 1.0640 0.3266 -0.0035 0.064 Uiso 1 1 calc R . .
C41 C 1.0907(5) 0.2611(7) -0.0684(3) 0.067(2) Uani 1 1 d . . .
H41A H 1.1480 0.2994 -0.0662 0.080 Uiso 1 1 calc R . .
C42 C 1.0577(5) 0.1897(6) -0.1088(2) 0.0615(18) Uani 1 1 d . . .
H42A H 1.0928 0.1781 -0.1342 0.074 Uiso 1 1 calc R . .
C43 C 0.9744(5) 0.1354(5) -0.1126(2) 0.0525(15) Uani 1 1 d . . .
H43A H 0.9508 0.0879 -0.1410 0.063 Uiso 1 1 calc R . .
C44 C 0.9243(4) 0.1505(5) -0.0743(2) 0.0448(13) Uani 1 1 d . . .
H44A H 0.8672 0.1117 -0.0764 0.054 Uiso 1 1 calc R . .
C45 C 0.9679(3) 0.2652(5) 0.07419(19) 0.0352(12) Uani 1 1 d . . .
C46 C 0.9926(4) 0.1721(5) 0.1060(2) 0.0447(14) Uani 1 1 d . . .
H46A H 0.9646 0.1011 0.0963 0.054 Uiso 1 1 calc R . .
C47 C 1.0577(4) 0.1831(6) 0.1515(2) 0.0541(16) Uani 1 1 d . . .
H47A H 1.0742 0.1198 0.1732 0.065 Uiso 1 1 calc R . .
C48 C 1.0984(4) 0.2844(7) 0.1652(2) 0.0549(17) Uani 1 1 d . . .
H48A H 1.1437 0.2909 0.1964 0.066 Uiso 1 1 calc R . .
C49 C 1.0752(4) 0.3772(6) 0.1349(2) 0.0555(17) Uani 1 1 d . . .
H49A H 1.1042 0.4473 0.1452 0.067 Uiso 1 1 calc R . .
C50 C 1.0085(4) 0.3690(5) 0.0884(2) 0.0461(14) Uani 1 1 d . . .
H50A H 0.9916 0.4332 0.0673 0.055 Uiso 1 1 calc R . .

loop_
_atom_site_aniso_label
_atom_site_aniso_U_11
_atom_site_aniso_U_22
_atom_site_aniso_U_33
_atom_site_aniso_U_23
_atom_site_aniso_U_13
_atom_site_aniso_U_12
Fe 0.0598(5) 0.0387(5) 0.0329(4) 0.0015(3) 0.0127(4) 0.0122(4)
S1 0.0576(9) 0.0468(9) 0.0495(9) 0.0072(7) 0.0095(7) 0.0056(7)
S2 0.0599(9) 0.0399(8) 0.0523(9) 0.0034(7) 0.0139(7) 0.0075(7)
S3 0.0744(11) 0.0409(9) 0.0831(13) -0.0021(8) 0.0286(10) 0.0148(8)
S4 0.0605(10) 0.0599(10) 0.0387(8) -0.0035(7) 0.0014(7) 0.0197(8)
O1 0.110(4) 0.062(3) 0.038(2) -0.008(2) 0.027(3) -0.013(3)
O2 0.087(4) 0.085(4) 0.076(4) 0.000(3) 0.018(3) -0.008(3)
O3 0.082(4) 0.082(4) 0.107(5) -0.018(3) 0.010(3) 0.001(3)
N1 0.072(3) 0.037(3) 0.040(3) -0.001(2) 0.016(2) -0.001(2)
C1 0.065(4) 0.036(3) 0.033(3) -0.001(2) 0.012(3) 0.014(3)
C2 0.073(4) 0.046(4) 0.044(3) 0.005(3) 0.015(3) 0.007(3)
C3 0.075(4) 0.047(4) 0.043(3) 0.011(3) 0.020(3) 0.017(3)
C4 0.072(4) 0.055(4) 0.053(4) -0.004(3) 0.011(3) 0.019(4)
C5 0.060(4) 0.048(4) 0.052(4) -0.003(3) 0.010(3) 0.021(3)
C6 0.063(4) 0.040(3) 0.040(3) -0.003(3) 0.017(3) 0.009(3)
C7 0.085(5) 0.053(4) 0.069(5) 0.013(3) 0.027(4) 0.008(4)
C8 0.111(6) 0.048(4) 0.028(3) 0.001(3) 0.022(3) 0.024(4)
C9 0.095(5) 0.056(4) 0.049(4) 0.002(3) 0.031(4) 0.019(4)
C10 0.103(6) 0.044(4) 0.034(3) 0.003(3) 0.011(3) 0.033(4)
C11 0.102(6) 0.060(5) 0.045(4) -0.017(3) -0.017(4) 0.036(4)
C12 0.091(5) 0.061(4) 0.050(4) -0.014(3) -0.022(4) 0.033(4)
C13 0.085(5) 0.070(5) 0.028(3) -0.010(3) -0.004(3) 0.039(4)
C14 0.148(8) 0.051(4) 0.055(4) 0.012(3) 0.025(5) 0.035(5)
P1 0.0302(6) 0.0259(6) 0.0337(7) -0.0028(5) 0.0077(5) -0.0015(5)
P2 0.0280(6) 0.0294(7) 0.0331(7) 0.0019(5) 0.0037(5) -0.0013(5)
N2 0.032(2) 0.028(2) 0.050(3) 0.0064(19) 0.0076(19) -0.0011(18)
C15 0.040(3) 0.027(3) 0.033(3) 0.000(2) 0.010(2) -0.003(2)
C16 0.040(3) 0.024(3) 0.055(3) -0.006(2) 0.012(3) 0.001(2)
C17 0.053(3) 0.034(3) 0.057(4) -0.003(3) 0.025(3) 0.009(3)
C18 0.073(4) 0.028(3) 0.042(3) -0.004(2) 0.015(3) -0.002(3)
C19 0.053(3) 0.034(3) 0.044(3) -0.007(2) 0.003(3) -0.003(3)
C20 0.040(3) 0.032(3) 0.042(3) -0.007(2) 0.007(2) 0.002(2)
C21 0.030(2) 0.038(3) 0.037(3) 0.000(2) 0.010(2) -0.001(2)
C22 0.041(3) 0.046(3) 0.039(3) 0.004(3) 0.005(2) -0.008(3)
C23 0.044(3) 0.061(4) 0.051(4) 0.017(3) 0.009(3) -0.008(3)
C24 0.047(3) 0.078(5) 0.041(3) 0.013(3) 0.014(3) -0.001(3)
C25 0.059(4) 0.073(4) 0.034(3) -0.007(3) 0.009(3) -0.013(3)
C26 0.049(3) 0.050(3) 0.039(3) -0.010(3) 0.010(3) -0.013(3)
C27 0.029(2) 0.027(2) 0.036(3) -0.001(2) 0.005(2) -0.006(2)
C28 0.039(3) 0.035(3) 0.039(3) 0.001(2) 0.014(2) 0.005(2)
C29 0.038(3) 0.051(4) 0.052(3) 0.000(3) 0.018(3) 0.014(3)
C30 0.039(3) 0.043(3) 0.045(3) 0.001(3) 0.006(2) 0.009(2)
C31 0.048(3) 0.035(3) 0.037(3) 0.003(2) 0.006(2) 0.002(2)
C32 0.037(3) 0.036(3) 0.034(3) -0.004(2) 0.009(2) 0.001(2)
C33 0.030(3) 0.028(3) 0.045(3) 0.004(2) 0.005(2) -0.002(2)
C34 0.048(3) 0.043(3) 0.057(4) 0.004(3) 0.016(3) 0.006(3)
C35 0.062(4) 0.043(4) 0.086(5) 0.002(3) 0.035(4) 0.009(3)
C36 0.048(3) 0.042(3) 0.084(5) 0.022(3) 0.023(3) 0.007(3)
C37 0.040(3) 0.043(3) 0.072(4) 0.024(3) 0.010(3) 0.000(3)
C38 0.042(3) 0.033(3) 0.045(3) 0.006(2) 0.006(2) -0.001(2)
C39 0.036(3) 0.037(3) 0.031(3) 0.007(2) 0.004(2) 0.004(2)
C40 0.045(3) 0.069(4) 0.049(4) -0.004(3) 0.017(3) -0.023(3)
C41 0.053(4) 0.097(6) 0.055(4) -0.010(4) 0.021(3) -0.023(4)
C42 0.064(4) 0.082(5) 0.043(4) 0.008(3) 0.022(3) 0.009(4)
C43 0.066(4) 0.052(4) 0.041(3) -0.004(3) 0.015(3) 0.005(3)
C44 0.046(3) 0.046(3) 0.042(3) -0.003(3) 0.008(3) -0.003(3)
C45 0.027(2) 0.047(3) 0.032(3) -0.003(2) 0.007(2) -0.005(2)
C46 0.042(3) 0.055(4) 0.038(3) 0.001(3) 0.010(3) 0.008(3)
C47 0.047(3) 0.079(5) 0.036(3) 0.005(3) 0.009(3) 0.013(3)
C48 0.035(3) 0.099(6) 0.031(3) -0.007(3) 0.008(2) 0.003(3)
C49 0.048(3) 0.075(5) 0.047(4) -0.023(3) 0.020(3) -0.021(3)
C50 0.045(3) 0.054(4) 0.041(3) -0.005(3) 0.012(3) -0.012(3)

loop_
_atom_type_symbol
_atom_type_description
_atom_type_scat_dispersion_real
_atom_type_scat_dispersion_imag
_atom_type_scat_source
C C 0.0033 0.0016 'International Tables Vol C Tables 4.2.6.8 and 6.1.1.4'
H H 0.0000 0.0000 'International Tables Vol C Tables 4.2.6.8 and 6.1.1.4'
N N 0.0061 0.0033 'International Tables Vol C Tables 4.2.6.8 and 6.1.1.4'
O O 0.0106 0.0060 'International Tables Vol C Tables 4.2.6.8 and 6.1.1.4'
P P 0.1023 0.0942 'International Tables Vol C Tables 4.2.6.8 and 6.1.1.4'
S S 0.1246 0.1234 'International Tables Vol C Tables 4.2.6.8 and 6.1.1.4'
Fe Fe 0.3463 0.8444 'International Tables Vol C Tables 4.2.6.8 and 6.1.1.4'

loop_
_geom_angle_atom_site_label_1
_geom_angle_atom_site_label_2
_geom_angle_atom_site_label_3
_geom_angle
_geom_angle_site_symmetry_1
_geom_angle_site_symmetry_3
_geom_angle_publ_flag
N1 Fe S2 105.9(2) . . ?
N1 Fe S1 109.39(18) . . ?
S2 Fe S1 88.94(6) . . ?
N1 Fe S4 101.53(19) . . ?
S2 Fe S4 152.25(7) . . ?
S1 Fe S4 85.87(7) . . ?
N1 Fe S3 100.02(18) . . ?
S2 Fe S3 85.71(7) . . ?
S1 Fe S3 150.45(8) . . ?
S4 Fe S3 85.51(7) . . ?
C1 S1 Fe 105.5(2) . . ?
C6 S2 Fe 106.5(2) . . ?
C8 S3 Fe 102.4(3) . . ?
O3 S4 O2 120.7(4) . . ?
O3 S4 C13 105.1(3) . . ?
O2 S4 C13 100.8(3) . . ?
O3 S4 Fe 113.1(3) . . ?
O2 S4 Fe 110.1(2) . . ?
C13 S4 Fe 105.0(3) . . ?
O1 N1 Fe 171.9(5) . . ?
C6 C1 C2 119.5(6) . . ?
C6 C1 S1 119.1(4) . . ?
C2 C1 S1 121.4(5) . . ?
C3 C2 C1 119.3(6) . . ?
C4 C3 C2 119.9(6) . . ?
C4 C3 C7 119.9(6) . . ?
C2 C3 C7 120.1(7) . . ?
C5 C4 C3 121.2(6) . . ?
C4 C5 C6 120.5(7) . . ?
C1 C6 C5 119.7(6) . . ?
C1 C6 S2 118.9(4) . . ?
C5 C6 S2 121.4(5) . . ?
C13 C8 C9 118.0(7) . . ?
C13 C8 S3 120.6(5) . . ?
C9 C8 S3 121.4(7) . . ?
C10 C9 C8 119.6(8) . . ?
C11 C10 C9 120.5(6) . . ?
C11 C10 C14 118.4(7) . . ?
C9 C10 C14 121.1(8) . . ?
C10 C11 C12 120.9(7) . . ?
C11 C12 C13 118.7(8) . . ?
C8 C13 C12 122.4(7) . . ?
C8 C13 S4 116.7(5) . . ?
C12 C13 S4 120.5(7) . . ?
N2 P1 C21 111.0(2) . . ?
N2 P1 C15 109.4(2) . . ?
C21 P1 C15 108.3(2) . . ?
N2 P1 C27 114.2(2) . . ?
C21 P1 C27 107.0(2) . . ?
C15 P1 C27 106.7(2) . . ?
N2 P2 C45 109.8(2) . . ?
N2 P2 C39 110.1(2) . . ?
C45 P2 C39 107.6(2) . . ?
N2 P2 C33 114.7(2) . . ?
C45 P2 C33 106.8(2) . . ?
C39 P2 C33 107.6(2) . . ?
P2 N2 P1 146.0(3) . . ?
C20 C15 C16 119.3(5) . . ?
C20 C15 P1 121.0(4) . . ?
C16 C15 P1 119.7(4) . . ?
C17 C16 C15 119.7(5) . . ?
C18 C17 C16 120.5(5) . . ?
C17 C18 C19 120.5(5) . . ?
C18 C19 C20 120.0(5) . . ?
C15 C20 C19 119.9(5) . . ?
C26 C21 C22 118.6(5) . . ?
C26 C21 P1 119.4(4) . . ?
C22 C21 P1 121.6(4) . . ?
C23 C22 C21 120.2(5) . . ?
C24 C23 C22 120.0(6) . . ?
C25 C24 C23 120.9(6) . . ?
C24 C25 C26 119.5(6) . . ?
C21 C26 C25 120.8(5) . . ?
C32 C27 C28 119.2(5) . . ?
C32 C27 P1 118.7(4) . . ?
C28 C27 P1 122.0(4) . . ?
C29 C28 C27 119.8(5) . . ?
C30 C29 C28 120.1(5) . . ?
C31 C30 C29 119.8(5) . . ?
C30 C31 C32 120.7(5) . . ?
C31 C32 C27 120.3(5) . . ?
C34 C33 C38 119.5(5) . . ?
C34 C33 P2 118.8(4) . . ?
C38 C33 P2 121.5(4) . . ?
C35 C34 C33 119.9(6) . . ?
C36 C35 C34 120.0(6) . . ?
C37 C36 C35 121.2(6) . . ?
C36 C37 C38 119.3(6) . . ?
C37 C38 C33 120.1(6) . . ?
C44 C39 C40 118.9(5) . . ?
C44 C39 P2 119.6(4) . . ?
C40 C39 P2 121.4(4) . . ?
C41 C40 C39 120.7(6) . . ?
C40 C41 C42 120.1(6) . . ?
C43 C42 C41 120.3(6) . . ?
C42 C43 C44 119.6(6) . . ?
C39 C44 C43 120.4(6) . . ?
C50 C45 C46 120.0(5) . . ?
C50 C45 P2 121.8(4) . . ?
C46 C45 P2 118.1(4) . . ?
C47 C46 C45 119.9(6) . . ?
C48 C47 C46 120.1(6) . . ?
C47 C48 C49 121.1(6) . . ?
C48 C49 C50 120.2(6) . . ?
C45 C50 C49 118.6(6) . . ?

loop_
_geom_bond_atom_site_label_1
_geom_bond_atom_site_label_2
_geom_bond_distance
_geom_bond_site_symmetry_2
_geom_bond_publ_flag
Fe N1 1.622(5) . ?
Fe S2 2.1817(18) . ?
Fe S1 2.2019(18) . ?
Fe S4 2.2345(18) . ?
Fe S3 2.282(2) . ?
S1 C1 1.732(6) . ?
S2 C6 1.721(6) . ?
S3 C8 1.766(7) . ?
S4 O3 1.385(6) . ?
S4 O2 1.425(5) . ?
S4 C13 1.762(8) . ?
O1 N1 1.162(6) . ?
C1 C6 1.395(9) . ?
C1 C2 1.423(8) . ?
C2 C3 1.402(9) . ?
C3 C4 1.395(10) . ?
C3 C7 1.514(9) . ?
C4 C5 1.356(9) . ?
C5 C6 1.416(8) . ?
C8 C13 1.374(11) . ?
C8 C9 1.419(9) . ?
C9 C10 1.402(10) . ?
C10 C11 1.372(11) . ?
C10 C14 1.499(9) . ?
C11 C12 1.379(10) . ?
C12 C13 1.400(9) . ?
P1 N2 1.577(4) . ?
P1 C21 1.796(5) . ?
P1 C15 1.797(5) . ?
P1 C27 1.801(5) . ?
P2 N2 1.575(4) . ?
P2 C45 1.791(5) . ?
P2 C39 1.801(5) . ?
P2 C33 1.806(5) . ?
C15 C20 1.387(7) . ?
C15 C16 1.394(7) . ?
C16 C17 1.383(8) . ?
C17 C18 1.362(8) . ?
C18 C19 1.373(8) . ?
C19 C20 1.387(7) . ?
C21 C26 1.374(7) . ?
C21 C22 1.400(7) . ?
C22 C23 1.377(8) . ?
C23 C24 1.369(9) . ?
C24 C25 1.362(9) . ?
C25 C26 1.390(8) . ?
C27 C32 1.389(7) . ?
C27 C28 1.398(7) . ?
C28 C29 1.391(7) . ?
C29 C30 1.388(8) . ?
C30 C31 1.373(8) . ?
C31 C32 1.380(7) . ?
C33 C34 1.381(8) . ?
C33 C38 1.396(7) . ?
C34 C35 1.378(8) . ?
C35 C36 1.376(9) . ?
C36 C37 1.363(9) . ?
C37 C38 1.385(8) . ?
C39 C44 1.377(7) . ?
C39 C40 1.391(7) . ?
C40 C41 1.373(9) . ?
C41 C42 1.377(10) . ?
C42 C43 1.372(9) . ?
C43 C44 1.400(8) . ?
C45 C50 1.388(8) . ?
C45 C46 1.396(8) . ?
C46 C47 1.381(8) . ?
C47 C48 1.361(10) . ?
C48 C49 1.368(10) . ?
C49 C50 1.409(8) . ?
